data_2015528
loop_
_publ_author_name
'Yu-Ling Wang'
'Qing-Yan Liu'
'Sheng-Liang Zhong'

_publ_section_title
;
 Poly[aqua(\m~3~-benzene-1,2-dicarboxylato)(\m~2~-hydroxo)indium(III)]
;
_journal_coeditor_code AV3026
_journal_issue 9
_journal_name_full 'Acta Crystallographica Section C'
_journal_page_first m395
_journal_page_last m397
_journal_paper_doi 10.1107/S0108270106026679
_journal_volume 62
_journal_year 2006
_chemical_formula_iupac '[In (C8 H4 O4) (O H) (H2 O)]'
_chemical_formula_moiety 'C8 H7 In O6'
_chemical_formula_sum 'C8 H7 In O6'
_chemical_formula_weight 313.96
_chemical_name_systematic
;
Poly[aqua(\m~3~-benzene-1,2-dicarboxylato)(\m~2~-hydroxo)indium(III)]
;
_space_group_IT_number 43
_symmetry_cell_setting orthorhombic
_symmetry_space_group_name_Hall 'F 2 -2d'
_symmetry_space_group_name_H-M 'F d d 2'
_atom_sites_solution_hydrogens geom
_atom_sites_solution_primary direct
_atom_sites_solution_secondary difmap
_audit_creation_method SHELXL97
_cell_angle_alpha 90.00
_cell_angle_beta 90.00
_cell_angle_gamma 90.00
_cell_formula_units_Z 16
_cell_length_a 11.9150(10)
_cell_length_b 42.205(5)
_cell_length_c 7.3069(9)
_cell_measurement_reflns_used 2708
_cell_measurement_temperature 295(2)
_cell_measurement_theta_max 27.4835
_cell_measurement_theta_min 3.3070
_cell_volume 3674.4(7)
_computing_cell_refinement CrystalClear
_computing_data_collection
;
CrystalClear (Rigaku Corporation & Molecular Structure Corporation,
2000)
;
_computing_data_reduction CrystalClear
_computing_molecular_graphics 'SHELXTL and DIAMOND (Brandenburg, 2005)'
_computing_publication_material SHELXTL
_computing_structure_refinement SHELXTL
_computing_structure_solution 'SHELXTL (Sheldrick, 1997)'
_diffrn_ambient_temperature 295(2)
_diffrn_measured_fraction_theta_full 0.998
_diffrn_measured_fraction_theta_max 0.998
_diffrn_measurement_device_type 'Rigaku Mercury70'
_diffrn_measurement_method \w
_diffrn_radiation_monochromator graphite
_diffrn_radiation_source 'fine-focus sealed tube'
_diffrn_radiation_type MoK\a
_diffrn_radiation_wavelength 0.71073
_diffrn_reflns_av_R_equivalents 0.0328
_diffrn_reflns_av_sigmaI/netI 0.0324
_diffrn_reflns_limit_h_max 15
_diffrn_reflns_limit_h_min -14
_diffrn_reflns_limit_k_max 49
_diffrn_reflns_limit_k_min -54
_diffrn_reflns_limit_l_max 7
_diffrn_reflns_limit_l_min -9
_diffrn_reflns_number 6877
_diffrn_reflns_theta_full 27.48
_diffrn_reflns_theta_max 27.48
_diffrn_reflns_theta_min 3.31
_diffrn_standards_decay_% 0
_diffrn_standards_interval_count 0
_diffrn_standards_number 0
_exptl_absorpt_coefficient_mu 2.578
_exptl_absorpt_correction_T_max 0.976
_exptl_absorpt_correction_T_min 0.589
_exptl_absorpt_correction_type multi-scan
_exptl_absorpt_process_details '(CrystalClear; Rigaku Corporation & Molecular Structure Corporation, 2000)'
_exptl_crystal_colour Colourless
_exptl_crystal_density_diffrn 2.270
_exptl_crystal_density_method 'not measured'
_exptl_crystal_description Plate
_exptl_crystal_F_000 2432
_exptl_crystal_size_max 0.25
_exptl_crystal_size_mid 0.18
_exptl_crystal_size_min 0.01
_refine_diff_density_max 1.105
_refine_diff_density_min -0.942
_refine_ls_abs_structure_details 'Flack (1983), with 755 Friedel pairs'
_refine_ls_abs_structure_Flack -0.02(4)
_refine_ls_extinction_method none
_refine_ls_goodness_of_fit_ref 1.009
_refine_ls_hydrogen_treatment mixed
_refine_ls_matrix_type full
_refine_ls_number_parameters 145
_refine_ls_number_reflns 1888
_refine_ls_number_restraints 4
_refine_ls_restrained_S_all 1.008
_refine_ls_R_factor_all 0.0271
_refine_ls_R_factor_gt 0.0255
_refine_ls_shift/su_max 0.000
_refine_ls_shift/su_mean 0.000
_refine_ls_structure_factor_coef Fsqd
_refine_ls_weighting_details 'calc w = 1/[\s^2^(Fo^2^)+(0.0306P)^2^+12.2335P] where P=(Fo^2^+2Fc^2^)/3'
_refine_ls_weighting_scheme calc
_refine_ls_wR_factor_gt 0.0565
_refine_ls_wR_factor_ref 0.0575
_reflns_number_gt 1822
_reflns_number_total 1888
_reflns_threshold_expression I>2\s(I)
_cod_data_source_file av3026.cif
_cod_data_source_block I
_cod_depositor_comments
;
The following automatic conversions were performed:
'_symmetry_cell_setting' value 'Orthorhombic' changed to 'orthorhombic'
according to '/home/saulius/struct/CIF-dictionaries/cif_core.dic'
dictionary named 'cif_core.dic' version 2.4.1 from 2010-06-29.

Automatic conversion script
Id: cif_fix_enum 1527 2010-12-29 10:47:43Z saulius 

The following automatic conversions were performed:

'_symmetry_cell_setting' value 'Orthorhombic' changed to
'orthorhombic' according to
/home/saulius/struct/CIF-dictionaries/cif_core.dic dictionary named
'cif_core.dic' version 2.4.1 from 2010-06-29.

Automatic conversion script
Id: cif_fix_values 1715 2011-07-08 13:25:40Z adriana 
;
_cod_database_code 2015528
_cod_database_fobs_code 2015528

loop_
_symmetry_equiv_pos_as_xyz
'x, y, z'
'-x, -y, z'
'x+1/4, -y+1/4, z+1/4'
'-x+1/4, y+1/4, z+1/4'
'x, y+1/2, z+1/2'
'-x, -y+1/2, z+1/2'
'x+1/4, -y+3/4, z+3/4'
'-x+1/4, y+3/4, z+3/4'
'x+1/2, y, z+1/2'
'-x+1/2, -y, z+1/2'
'x+3/4, -y+1/4, z+3/4'
'-x+3/4, y+1/4, z+3/4'
'x+1/2, y+1/2, z'
'-x+1/2, -y+1/2, z'
'x+3/4, -y+3/4, z+1/4'
'-x+3/4, y+3/4, z+1/4'

loop_
_atom_site_type_symbol
_atom_site_label
_atom_site_fract_x
_atom_site_fract_y
_atom_site_fract_z
_atom_site_U_iso_or_equiv
_atom_site_adp_type
_atom_site_calc_flag
_atom_site_refinement_flags
_atom_site_occupancy
In In1 -0.01299(2) 0.242869(6) 0.36134(6) 0.01885(9) Uani d . 1
O O1 -0.1127(3) 0.28021(9) 0.4814(5) 0.0320(8) Uani d . 1
O O2 -0.0747(3) 0.29779(9) 0.7603(4) 0.0326(8) Uani d . 1
O O3 -0.3573(3) 0.28897(8) 0.4431(5) 0.0270(8) Uani d . 1
O O4 -0.2902(4) 0.30068(10) 0.1636(5) 0.0471(11) Uani d . 1
O O5 0.0639(2) 0.23700(7) 0.6166(5) 0.0232(6) Uani d D 1
H H5A 0.122(3) 0.2239(10) 0.618(10) 0.035 Uiso d D 1
O O6 0.1346(3) 0.27530(10) 0.3254(5) 0.0414(10) Uani d D 1
H H6B 0.152(6) 0.2837(16) 0.216(5) 0.062 Uiso d D 1
H H6A 0.164(6) 0.2810(17) 0.432(6) 0.062 Uiso d D 1
C C1 -0.1654(3) 0.33230(10) 0.5537(6) 0.0196(9) Uani d . 1
C C2 -0.2455(3) 0.33447(11) 0.4147(6) 0.0207(9) Uani d . 1
C C3 -0.2822(4) 0.36434(11) 0.3620(8) 0.0302(9) Uani d . 1
H H3 -0.3360 0.3662 0.2704 0.036 Uiso calc R 1
C C4 -0.2405(4) 0.39120(12) 0.4425(9) 0.0343(12) Uani d . 1
H H4 -0.2653 0.4110 0.4040 0.041 Uiso calc R 1
C C5 -0.1613(4) 0.38890(11) 0.5818(7) 0.0348(11) Uani d . 1
H H5B -0.1338 0.4071 0.6380 0.042 Uiso calc R 1
C C6 -0.1239(4) 0.35947(11) 0.6356(7) 0.0284(10) Uani d . 1
H H6C -0.0703 0.3578 0.7276 0.034 Uiso calc R 1
C C7 -0.1141(3) 0.30111(10) 0.6030(7) 0.0212(8) Uani d . 1
C C8 -0.2991(4) 0.30590(11) 0.3295(7) 0.0259(10) Uani d . 1

loop_
_atom_site_aniso_label
_atom_site_aniso_U_11
_atom_site_aniso_U_22
_atom_site_aniso_U_33
_atom_site_aniso_U_12
_atom_site_aniso_U_13
_atom_site_aniso_U_23
In1 0.02296(13) 0.02252(14) 0.01106(13) 0.00047(11) 0.00091(16) -0.00076(17)
O1 0.038(2) 0.0265(19) 0.032(2) 0.0138(15) -0.0075(16) -0.0132(15)
O2 0.048(2) 0.034(2) 0.0162(17) 0.0150(17) -0.0079(16) -0.0011(14)
O3 0.0245(17) 0.034(2) 0.0225(17) -0.0091(14) -0.0019(14) 0.0026(14)
O4 0.064(2) 0.058(3) 0.019(2) -0.023(2) -0.0018(17) -0.0055(16)
O5 0.0225(14) 0.0346(16) 0.0125(14) 0.0079(12) -0.0032(15) -0.0018(17)
O6 0.045(2) 0.056(3) 0.023(2) -0.0224(19) -0.0046(17) 0.0037(17)
C1 0.0168(19) 0.025(2) 0.017(2) -0.0011(16) 0.0003(15) 0.0007(15)
C2 0.018(2) 0.026(2) 0.018(2) -0.0007(17) 0.0022(15) 0.0044(18)
C3 0.030(2) 0.035(2) 0.026(2) 0.0022(19) 0.003(3) 0.012(3)
C4 0.036(3) 0.021(2) 0.046(3) 0.006(2) 0.010(2) 0.009(2)
C5 0.040(3) 0.025(2) 0.039(3) -0.0031(19) 0.004(2) -0.002(2)
C6 0.029(2) 0.029(2) 0.027(3) -0.0036(17) -0.002(2) -0.0101(19)
C7 0.0146(16) 0.026(2) 0.023(2) 0.0026(14) 0.004(2) 0.002(2)
C8 0.022(2) 0.032(2) 0.024(3) -0.0010(17) -0.0052(19) 0.0022(18)

loop_
_atom_type_symbol
_atom_type_description
_atom_type_scat_dispersion_real
_atom_type_scat_dispersion_imag
_atom_type_scat_source
C C 0.0033 0.0016 'International Tables Vol C Tables 4.2.6.8 and 6.1.1.4'
H H 0.0000 0.0000 'International Tables Vol C Tables 4.2.6.8 and 6.1.1.4'
N N 0.0061 0.0033 'International Tables Vol C Tables 4.2.6.8 and 6.1.1.4'
O O 0.0106 0.0060 'International Tables Vol C Tables 4.2.6.8 and 6.1.1.4'
Cl Cl 0.1484 0.1585 'International Tables Vol C Tables 4.2.6.8 and 6.1.1.4'
In In -0.7276 1.3100 'International Tables Vol C Tables 4.2.6.8 and 6.1.1.4'

loop_
_geom_angle_atom_site_label_1
_geom_angle_atom_site_label_2
_geom_angle_atom_site_label_3
_geom_angle_site_symmetry_1
_geom_angle_site_symmetry_3
_geom_angle
_geom_angle_publ_flag
O5 In1 O5 6_554 . 161.18(2) ?
O5 In1 O3 6_554 14_455 106.74(13) yes
O5 In1 O3 . 14_455 89.60(13) yes
O5 In1 O2 6_554 6_554 100.03(12) ?
O5 In1 O2 . 6_554 89.92(12) yes
O3 In1 O2 14_455 6_554 86.85(14) yes
O5 In1 O1 6_554 . 83.70(13) yes
O5 In1 O1 . . 88.01(12) yes
O3 In1 O1 14_455 . 86.99(15) yes
O2 In1 O1 6_554 . 173.51(15) yes
O5 In1 O6 6_554 . 83.02(13) yes
O5 In1 O6 . . 80.40(13) yes
O3 In1 O6 14_455 . 169.97(14) ?
O2 In1 O6 6_554 . 93.79(16) yes
O1 In1 O6 . . 91.93(16) yes
C7 O1 In1 . . 144.1(3) ?
C7 O2 In1 . 6 126.2(3) ?
C8 O3 In1 . 14_455 123.7(3) ?
In1 O5 In1 6 . 126.35(13) yes
In1 O5 H5A 6 . 118(5) ?
In1 O5 H5A . . 115(5) ?
In1 O6 H6B . . 122(5) ?
In1 O6 H6A . . 112(5) ?
H6B O6 H6A . . 126(6) ?
C6 C1 C2 . . 120.3(4) ?
C6 C1 C7 . . 118.6(4) ?
C2 C1 C7 . . 120.8(4) ?
C3 C2 C1 . . 118.5(4) ?
C3 C2 C8 . . 118.7(4) ?
C1 C2 C8 . . 122.7(4) ?
C4 C3 C2 . . 121.2(5) ?
C4 C3 H3 . . 119.4 ?
C2 C3 H3 . . 119.4 ?
C3 C4 C5 . . 120.2(5) ?
C3 C4 H4 . . 119.9 ?
C5 C4 H4 . . 119.9 ?
C6 C5 C4 . . 119.4(5) ?
C6 C5 H5B . . 120.3 ?
C4 C5 H5B . . 120.3 ?
C5 C6 C1 . . 120.5(5) ?
C5 C6 H6C . . 119.7 ?
C1 C6 H6C . . 119.7 ?
O2 C7 O1 . . 124.7(4) ?
O2 C7 C1 . . 118.3(4) ?
O1 C7 C1 . . 117.0(4) ?
O4 C8 O3 . . 125.1(4) ?
O4 C8 C2 . . 120.9(4) ?
O3 C8 C2 . . 113.9(4) ?

loop_
_geom_bond_atom_site_label_1
_geom_bond_atom_site_label_2
_geom_bond_site_symmetry_2
_geom_bond_distance
_geom_bond_publ_flag
In1 O5 6_554 2.071(3) yes
In1 O5 . 2.093(3) yes
In1 O3 14_455 2.133(3) yes
In1 O2 6_554 2.140(3) yes
In1 O1 . 2.159(3) yes
In1 O6 . 2.244(4) yes
O1 C7 . 1.252(6) yes
O2 C7 . 1.250(6) yes
O2 In1 6 2.140(3) ?
O3 C8 . 1.297(5) yes
O3 In1 14_455 2.133(3) ?
O4 C8 . 1.237(6) yes
O5 In1 6 2.071(3) ?
O5 H5A . 0.89(4) ?
O6 H6B . 0.90(5) ?
O6 H6A . 0.89(5) ?
C1 C6 . 1.385(6) ?
C1 C2 . 1.397(6) ?
C1 C7 . 1.496(6) ?
C2 C3 . 1.389(6) ?
C2 C8 . 1.500(6) ?
C3 C4 . 1.370(7) ?
C3 H3 . 0.9300 ?
C4 C5 . 1.392(8) ?
C4 H4 . 0.9300 ?
C5 C6 . 1.377(7) ?
C5 H5B . 0.9300 ?
C6 H6C . 0.9300 ?

loop_
_geom_hbond_atom_site_label_D
_geom_hbond_atom_site_label_H
_geom_hbond_atom_site_label_A
_geom_hbond_site_symmetry_A
_geom_hbond_distance_DH
_geom_hbond_distance_HA
_geom_hbond_distance_DA
_geom_hbond_angle_DHA
_geom_hbond_publ_flag
O5 H5A O4 6 0.89(4) 2.28(2) 3.149(5) 166(5) yes
O6 H6A O4 9 0.89(5) 1.96(3) 2.838(5) 169(7) yes
O6 H6B O3 9_554 0.90(5) 2.01(3) 2.854(5) 156(6) yes

loop_
_geom_torsion_atom_site_label_1
_geom_torsion_atom_site_label_2
_geom_torsion_atom_site_label_3
_geom_torsion_atom_site_label_4
_geom_torsion_site_symmetry_1
_geom_torsion_site_symmetry_4
_geom_torsion
O5 In1 O1 C7 6_554 . -134.5(6)
O5 In1 O1 C7 . . 28.6(6)
O3 In1 O1 C7 14_455 . 118.3(6)
O6 In1 O1 C7 . . -51.7(6)
O5 In1 O5 In1 6_554 6 74.5(4)
O3 In1 O5 In1 14_455 6 -76.2(2)
O2 In1 O5 In1 6_554 6 -163.1(2)
O1 In1 O5 In1 . 6 10.8(2)
O6 In1 O5 In1 . 6 103.1(2)
C6 C1 C2 C3 . . -0.2(7)
C7 C1 C2 C3 . . -173.7(4)
C6 C1 C2 C8 . . -175.9(4)
C7 C1 C2 C8 . . 10.7(6)
C1 C2 C3 C4 . . 0.6(7)
C8 C2 C3 C4 . . 176.4(5)
C2 C3 C4 C5 . . -1.0(8)
C3 C4 C5 C6 . . 1.1(8)
C4 C5 C6 C1 . . -0.7(8)
C2 C1 C6 C5 . . 0.3(7)
C7 C1 C6 C5 . . 173.9(4)
In1 O2 C7 O1 6 . 3.6(7)
In1 O2 C7 C1 6 . -175.6(3)
In1 O1 C7 O2 . . -39.0(9)
In1 O1 C7 C1 . . 140.1(4)
C6 C1 C7 O2 . . 30.6(6)
C2 C1 C7 O2 . . -155.9(4)
C6 C1 C7 O1 . . -148.6(4)
C2 C1 C7 O1 . . 24.9(6)
In1 O3 C8 O4 14_455 . -18.7(7)
In1 O3 C8 C2 14_455 . 158.2(3)
C3 C2 C8 O4 . . 64.0(7)
C1 C2 C8 O4 . . -120.4(5)
C3 C2 C8 O3 . . -113.1(5)
C1 C2 C8 O3 . . 62.6(6)
